data_2014581
loop_
_publ_author_name
'Jiang, Min'
'Li, Jun'
'Zhang, Feng-Xing'

_publ_section_title
Poly[manganese(II)-\m~2~-benzidine-\k^2^<i>N</i>:<i>N</i>'-\m~3~-biphenyl-2,2'-dicarboxylato-\k^4^<i>O</i>:<i>O</i>',<i>O</i>'':<i>O</i>''']
_journal_issue 10
_journal_name_full 'Acta Crystallographica Section C'
_journal_page_first m501
_journal_page_last m503
_journal_paper_doi 10.1107/S0108270104020050
_journal_volume 60
_journal_year 2004
_chemical_formula_iupac '[Mn (C14 H8 O4) (C12 H12 N2)]'
_chemical_formula_moiety 'C26 H20 Mn N2 O4 '
_chemical_formula_sum 'C26 H20 Mn N2 O4'
_chemical_formula_weight 479.38
_chemical_name_common
;
2,2'-Diphenic Acid Benzidine Manganese(II)
;
_chemical_name_systematic
;
Poly[manganese(II)-\m~3~-\m~2~-benzidine-k^2^N,N'-2,2'-biphenyldicarboxylato-
\k^4^O:O',O'':O''']
;
_space_group_IT_number 15
_symmetry_cell_setting monoclinic
_symmetry_space_group_name_Hall '-C 2yc'
_symmetry_space_group_name_H-M 'C 1 2/c 1'
_atom_sites_solution_hydrogens geom
_atom_sites_solution_primary direct
_atom_sites_solution_secondary difmap
_audit_creation_method SHELXL-97
_cell_angle_alpha 90.00
_cell_angle_beta 100.677(7)
_cell_angle_gamma 90.00
_cell_formula_units_Z 4
_cell_length_a 24.309(10)
_cell_length_b 10.161(4)
_cell_length_c 9.326(4)
_cell_measurement_reflns_used 1010
_cell_measurement_temperature 293(2)
_cell_measurement_theta_max 21.809
_cell_measurement_theta_min 2.178
_cell_volume 2263.7(16)
_computing_cell_refinement 'SAINT (Bruker, 2000)'
_computing_data_collection 'SMART (Bruker, 2000)'
_computing_data_reduction SAINT
_computing_molecular_graphics 'SHELXTL/PC (Sheldrick, 1999)'
_computing_publication_material SHELXTL/PC
_computing_structure_refinement 'SHELXL97 (Sheldrick, 2000)'
_computing_structure_solution 'SHELXS97 (Sheldrick, 2000)'
_diffrn_ambient_temperature 293(2)
_diffrn_measured_fraction_theta_full 0.999
_diffrn_measured_fraction_theta_max 0.999
_diffrn_measurement_device_type 'Bruker SMART 1K CCD area-detector'
_diffrn_measurement_method '\f and \w scans'
_diffrn_radiation_monochromator graphite
_diffrn_radiation_source 'fine-focus sealed tube'
_diffrn_radiation_type MoK\a
_diffrn_radiation_wavelength 0.71073
_diffrn_reflns_av_R_equivalents 0.0529
_diffrn_reflns_av_sigmaI/netI 0.0760
_diffrn_reflns_limit_h_max 28
_diffrn_reflns_limit_h_min -23
_diffrn_reflns_limit_k_max 11
_diffrn_reflns_limit_k_min -12
_diffrn_reflns_limit_l_max 10
_diffrn_reflns_limit_l_min -11
_diffrn_reflns_number 5868
_diffrn_reflns_theta_full 25.03
_diffrn_reflns_theta_max 25.03
_diffrn_reflns_theta_min 1.70
_diffrn_standards_decay_% 0
_diffrn_standards_number 0
_exptl_absorpt_coefficient_mu 0.619
_exptl_absorpt_correction_T_max 0.8708
_exptl_absorpt_correction_T_min 0.7812
_exptl_absorpt_correction_type multi-scan
_exptl_absorpt_process_details
;
  (SADABS; Sheldrick, 2000)
;
_exptl_crystal_colour 'dark orange'
_exptl_crystal_density_diffrn 1.407
_exptl_crystal_density_method 'not measured'
_exptl_crystal_description needle
_exptl_crystal_F_000 988
_exptl_crystal_size_max 0.42
_exptl_crystal_size_mid 0.28
_exptl_crystal_size_min 0.23
_refine_diff_density_max 0.394
_refine_diff_density_min -0.217
_refine_ls_extinction_method none
_refine_ls_goodness_of_fit_ref 0.865
_refine_ls_hydrogen_treatment constr
_refine_ls_matrix_type full
_refine_ls_number_parameters 150
_refine_ls_number_reflns 2005
_refine_ls_number_restraints 0
_refine_ls_restrained_S_all 0.865
_refine_ls_R_factor_all 0.0685
_refine_ls_R_factor_gt 0.0415
_refine_ls_shift/su_max 0.012
_refine_ls_shift/su_mean 0.001
_refine_ls_structure_factor_coef Fsqd
_refine_ls_weighting_details 'calc w=1/[\s^2^(Fo^2^)+(0.0322P)^2^] where P=(Fo^2^+2Fc^2^)/3'
_refine_ls_weighting_scheme calc
_refine_ls_wR_factor_gt 0.0778
_refine_ls_wR_factor_ref 0.0830
_reflns_number_gt 1313
_reflns_number_total 2005
_reflns_threshold_expression I>2\s(I)
_cod_data_source_file ta1439.cif
_cod_data_source_block I
_cod_depositor_comments
;
The following automatic conversions were performed:
'_symmetry_cell_setting' value 'Monoclinic' changed to 'monoclinic'
according to '/home/saulius/struct/CIF-dictionaries/cif_core.dic'
dictionary named 'cif_core.dic' version 2.4.1 from 2010-06-29.

Automatic conversion script
Id: cif_fix_enum 1527 2010-12-29 10:47:43Z saulius 

The following automatic conversions were performed:

'_chemical_melting_point' value 'not measured' was changed to '?' -
the value is undefined or not given.

'_symmetry_cell_setting' value
'Monoclinic' changed to 'monoclinic' according to
/home/saulius/struct/CIF-dictionaries/cif_core.dic dictionary named
'cif_core.dic' version 2.4.1 from 2010-06-29.

Automatic conversion script
Id: cif_fix_values 1715 2011-07-08 13:25:40Z adriana 
;
_cod_original_sg_symbol_H-M 'C 2/c'
_cod_database_code 2014581
_cod_database_fobs_code 2014581

loop_
_symmetry_equiv_pos_as_xyz
'x, y, z'
'-x, y, -z+1/2'
'x+1/2, y+1/2, z'
'-x+1/2, y+1/2, -z+1/2'
'-x, -y, -z'
'x, -y, z-1/2'
'-x+1/2, -y+1/2, -z'
'x+1/2, -y+1/2, z-1/2'

loop_
_atom_site_label
_atom_site_fract_x
_atom_site_fract_y
_atom_site_fract_z
_atom_site_U_iso_or_equiv
_atom_site_adp_type
_atom_site_calc_flag
_atom_site_refinement_flags
_atom_site_occupancy
_atom_site_disorder_assembly
_atom_site_disorder_group
_atom_site_type_symbol
Mn1 0.0000 1.02748(6) 0.2500 0.0341(2) Uani d S 1 . . Mn
N1 0.08919(9) 1.0167(2) 0.1954(2) 0.0403(6) Uani d . 1 . . N
H1A 0.0980 0.9307 0.1943 0.048 Uiso calc R 1 . . H
H1B 0.0862 1.0456 0.1030 0.048 Uiso calc R 1 . . H
O1 -0.02209(7) 0.87500(16) 0.08064(18) 0.0340(5) Uani d . 1 . . O
O2 0.02422(8) 0.82012(17) -0.0958(2) 0.0438(5) Uani d . 1 . . O
C1 0.01373(11) 0.8068(3) 0.0298(3) 0.0331(7) Uani d . 1 . . C
C2 0.04916(12) 0.7112(2) 0.1287(3) 0.0329(7) Uani d . 1 . . C
C3 0.03001(12) 0.6489(2) 0.2438(3) 0.0364(7) Uani d . 1 . . C
C4 0.06742(15) 0.5777(3) 0.3431(3) 0.0576(9) Uani d . 1 . . C
H4 0.0548 0.5349 0.4191 0.069 Uiso calc R 1 . . H
C5 0.12285(16) 0.5684(3) 0.3326(4) 0.0711(11) Uani d . 1 . . C
H5 0.1476 0.5230 0.4034 0.085 Uiso calc R 1 . . H
C6 0.14186(14) 0.6264(3) 0.2174(4) 0.0611(10) Uani d . 1 . . C
H6 0.1792 0.6186 0.2085 0.073 Uiso calc R 1 . . H
C7 0.10477(12) 0.6961(3) 0.1157(3) 0.0437(8) Uani d . 1 . . C
H7 0.1173 0.7338 0.0367 0.052 Uiso calc R 1 . . H
C8 0.13668(11) 1.0814(3) 0.2784(3) 0.0374(7) Uani d . 1 . . C
C9 0.16671(12) 1.0233(3) 0.4007(3) 0.0489(8) Uani d . 1 . . C
H9 0.1575 0.9387 0.4261 0.059 Uiso calc R 1 . . H
C10 0.21072(12) 1.0890(3) 0.4872(3) 0.0516(8) Uani d . 1 . . C
H10 0.2300 1.0480 0.5708 0.062 Uiso calc R 1 . . H
C11 0.22682(11) 1.2141(3) 0.4525(3) 0.0364(7) Uani d . 1 . . C
C12 0.19660(12) 1.2679(3) 0.3265(3) 0.0454(8) Uani d . 1 . . C
H12 0.2069 1.3505 0.2976 0.054 Uiso calc R 1 . . H
C13 0.15205(12) 1.2056(3) 0.2415(3) 0.0466(8) Uani d . 1 . . C
H13 0.1322 1.2472 0.1590 0.056 Uiso calc R 1 . . H

loop_
_atom_site_aniso_label
_atom_site_aniso_U_11
_atom_site_aniso_U_22
_atom_site_aniso_U_33
_atom_site_aniso_U_12
_atom_site_aniso_U_13
_atom_site_aniso_U_23
Mn1 0.0340(4) 0.0410(4) 0.0264(4) 0.000 0.0033(3) 0.000
N1 0.0341(14) 0.0472(14) 0.0381(14) -0.0052(12) 0.0026(11) -0.0098(12)
O1 0.0345(12) 0.0374(11) 0.0301(11) 0.0019(9) 0.0058(9) -0.0021(9)
O2 0.0578(14) 0.0482(12) 0.0276(11) 0.0107(11) 0.0136(10) 0.0060(9)
C1 0.0337(18) 0.0323(16) 0.0317(18) -0.0064(14) 0.0016(14) -0.0034(13)
C2 0.0410(18) 0.0303(15) 0.0278(16) 0.0030(14) 0.0074(13) -0.0019(13)
C3 0.0496(19) 0.0300(14) 0.0317(16) 0.0050(14) 0.0126(15) -0.0023(13)
C4 0.073(3) 0.054(2) 0.052(2) 0.0235(19) 0.0274(19) 0.0217(17)
C5 0.078(3) 0.080(3) 0.059(2) 0.045(2) 0.022(2) 0.029(2)
C6 0.049(2) 0.070(2) 0.067(3) 0.0235(19) 0.0178(19) 0.016(2)
C7 0.050(2) 0.0416(18) 0.043(2) 0.0068(16) 0.0184(16) 0.0029(15)
C8 0.0277(16) 0.0465(17) 0.0384(18) -0.0006(14) 0.0066(14) -0.0101(15)
C9 0.0435(19) 0.0403(17) 0.057(2) -0.0090(16) -0.0049(16) 0.0030(16)
C10 0.042(2) 0.0534(19) 0.052(2) -0.0047(17) -0.0095(16) 0.0092(17)
C11 0.0286(16) 0.0392(17) 0.0411(19) -0.0043(14) 0.0060(14) -0.0044(14)
C12 0.0460(19) 0.0409(18) 0.046(2) -0.0104(16) -0.0010(16) 0.0035(15)
C13 0.048(2) 0.0451(18) 0.0418(19) -0.0025(16) -0.0045(16) 0.0035(15)

loop_
_atom_type_symbol
_atom_type_description
_atom_type_scat_dispersion_real
_atom_type_scat_dispersion_imag
_atom_type_scat_source
C C 0.0033 0.0016 'International Tables Vol C Tables 4.2.6.8 and 6.1.1.4'
H H 0.0000 0.0000 'International Tables Vol C Tables 4.2.6.8 and 6.1.1.4'
N N 0.0061 0.0033 'International Tables Vol C Tables 4.2.6.8 and 6.1.1.4'
O O 0.0106 0.0060 'International Tables Vol C Tables 4.2.6.8 and 6.1.1.4'
Mn Mn 0.3368 0.7283 'International Tables Vol C Tables 4.2.6.8 and 6.1.1.4'

loop_
_geom_angle_atom_site_label_1
_geom_angle_atom_site_label_2
_geom_angle_atom_site_label_3
_geom_angle_site_symmetry_1
_geom_angle_site_symmetry_3
_geom_angle
_geom_angle_publ_flag
O2 Mn1 O2 6_576 5_575 86.23(11) yes
O2 Mn1 O1 6_576 . 176.45(7) yes
O2 Mn1 O1 5_575 . 91.55(7) yes
O2 Mn1 O1 6_576 2 91.55(7) no
O2 Mn1 O1 5_575 2 176.45(7) no
O1 Mn1 O1 . 2 90.81(9) yes
O2 Mn1 N1 6_576 2 92.22(8) no
O2 Mn1 N1 5_575 2 91.73(7) no
O1 Mn1 N1 . 2 90.61(7) yes
O1 Mn1 N1 2 2 85.58(7) no
O2 Mn1 N1 6_576 . 91.73(7) yes
O2 Mn1 N1 5_575 . 92.22(8) yes
O1 Mn1 N1 . . 85.58(7) yes
O1 Mn1 N1 2 . 90.61(7) no
N1 Mn1 N1 2 . 174.58(11) yes
C8 N1 Mn1 . . 123.66(16) no
C8 N1 H1A . . 106.4 no
Mn1 N1 H1A . . 106.4 no
C8 N1 H1B . . 106.4 no
Mn1 N1 H1B . . 106.4 no
H1A N1 H1B . . 106.5 no
C1 O1 Mn1 . . 123.84(16) no
C1 O2 Mn1 . 5_575 129.37(18) no
O2 C1 O1 . . 124.3(3) no
O2 C1 C2 . . 116.9(2) no
O1 C1 C2 . . 118.6(2) no
C7 C2 C3 . . 119.0(3) no
C7 C2 C1 . . 118.5(2) no
C3 C2 C1 . . 122.1(3) no
C4 C3 C2 . . 118.8(3) no
C4 C3 C3 . 2 118.9(3) no
C2 C3 C3 . 2 122.1(3) no
C5 C4 C3 . . 121.5(3) no
C5 C4 H4 . . 119.2 no
C3 C4 H4 . . 119.2 no
C4 C5 C6 . . 120.1(3) no
C4 C5 H5 . . 119.9 no
C6 C5 H5 . . 119.9 no
C7 C6 C5 . . 119.0(3) no
C7 C6 H6 . . 120.5 no
C5 C6 H6 . . 120.5 no
C6 C7 C2 . . 121.4(3) no
C6 C7 H7 . . 119.3 no
C2 C7 H7 . . 119.3 no
C9 C8 C13 . . 118.4(3) no
C9 C8 N1 . . 120.5(3) no
C13 C8 N1 . . 121.1(3) no
C8 C9 C10 . . 120.8(3) no
C8 C9 H9 . . 119.6 no
C10 C9 H9 . . 119.6 no
C11 C10 C9 . . 121.8(3) no
C11 C10 H10 . . 119.1 no
C9 C10 H10 . . 119.1 no
C12 C11 C10 . . 115.7(3) no
C12 C11 C11 . 7_576 122.5(3) no
C10 C11 C11 . 7_576 121.7(3) no
C13 C12 C11 . . 123.3(3) no
C13 C12 H12 . . 118.4 no
C11 C12 H12 . . 118.4 no
C12 C13 C8 . . 119.9(3) no
C12 C13 H13 . . 120.0 no
C8 C13 H13 . . 120.0 no

loop_
_geom_bond_atom_site_label_1
_geom_bond_atom_site_label_2
_geom_bond_site_symmetry_2
_geom_bond_distance
_geom_bond_publ_flag
Mn1 O2 6_576 2.1214(19) yes
Mn1 O2 5_575 2.1214(19) no
Mn1 O1 . 2.2066(18) yes
Mn1 O1 2 2.2066(18) no
Mn1 N1 2 2.320(2) no
Mn1 N1 . 2.320(2) yes
N1 C8 . 1.426(3) yes
N1 H1A . 0.9000 no
N1 H1B . 0.9000 no
O1 C1 . 1.271(3) yes
O2 C1 . 1.251(3) yes
O2 Mn1 5_575 2.1214(19) no
C1 C2 . 1.498(3) no
C2 C7 . 1.388(4) no
C2 C3 . 1.398(3) no
C3 C4 . 1.377(4) no
C3 C3 2 1.485(5) no
C4 C5 . 1.372(4) no
C4 H4 . 0.9300 no
C5 C6 . 1.378(4) no
C5 H5 . 0.9300 no
C6 C7 . 1.377(4) no
C6 H6 . 0.9300 no
C7 H7 . 0.9300 no
C8 C9 . 1.369(4) no
C8 C13 . 1.378(4) no
C9 C10 . 1.386(4) no
C9 H9 . 0.9300 no
C10 C11 . 1.385(4) no
C10 H10 . 0.9300 no
C11 C12 . 1.378(4) no
C11 C11 7_576 1.490(5) no
C12 C13 . 1.372(4) no
C12 H12 . 0.9300 no
C13 H13 . 0.9300 no

loop_
_geom_hbond_atom_site_label_D
_geom_hbond_atom_site_label_H
_geom_hbond_atom_site_label_A
_geom_hbond_site_symmetry_A
_geom_hbond_distance_DH
_geom_hbond_distance_HA
_geom_hbond_distance_DA
_geom_hbond_angle_DHA
_geom_hbond_publ_flag
N1 H1B O1 5_575 0.90 2.24 2.990(3) 140 yes
